data_1568975
loop_
_publ_author_name
'Cosio, Mario N.'
'Alharbi, Waad S.'
'Sur, Aishanee'
'Wang, Chen-Hao'
'Najafian, Ahmad'
'Cundari, Thomas R.'
'Powers, David C.'

_publ_section_title
;
 On the mechanism of intermolecular nitrogen-atom transfer from a
 lattice-isolated diruthenium nitride intermediate.
;
_journal_issue 0
_journal_name_full 'Faraday discussions'
_journal_page_first 154
_journal_page_last 168
_journal_paper_doi 10.1039/d2fd00167e
_journal_volume 244
_journal_year 2023
_chemical_formula_moiety 'C64 H80 N6 O16 Ru4'
_chemical_formula_sum 'C64 H80 N6 O16 Ru4'
_chemical_formula_weight 1593.62
_space_group_crystal_system triclinic
_space_group_IT_number 2
_space_group_name_Hall '-P 1'
_space_group_name_H-M_alt 'P -1'
_atom_sites_solution_hydrogens geom
_atom_sites_solution_primary dual
_audit_creation_date 2022-11-22
_audit_creation_method
;
Olex2 1.5
(compiled 2022.04.07 svn.rca3783a0 for OlexSys, GUI svn.r6498)
;
_audit_update_record
;
2022-11-23 deposited with the CCDC.	2022-12-20 downloaded from the CCDC.
;
_cell_angle_alpha 64.903(2)
_cell_angle_beta 89.935(2)
_cell_angle_gamma 74.563(2)
_cell_formula_units_Z 2
_cell_length_a 11.2116(9)
_cell_length_b 17.2969(13)
_cell_length_c 19.8432(15)
_cell_measurement_reflns_used 9804
_cell_measurement_temperature 110.00
_cell_measurement_theta_max 26.27
_cell_measurement_theta_min 2.34
_cell_volume 3331.4(5)
_computing_cell_refinement 'SAINT V8.38A (Bruker, 2018)'
_computing_data_reduction 'SAINT V8.38A (Bruker, 2018)'
_computing_molecular_graphics 'Olex2 1.5 (Dolomanov et al., 2009)'
_computing_publication_material 'Olex2 1.5 (Dolomanov et al., 2009)'
_computing_structure_refinement 'XL  (Sheldrick, 2008)'
_computing_structure_solution 'SHELXT 2014/5 (Sheldrick, 2014)'
_diffrn_ambient_temperature 110.00
_diffrn_measured_fraction_theta_full 0.999
_diffrn_measured_fraction_theta_max 0.997
_diffrn_measurement_device_type 'Bruker APEX-II CCD'
_diffrn_measurement_method '\f and \w scans'
_diffrn_radiation_type MoK\a
_diffrn_radiation_wavelength 0.71073
_diffrn_reflns_av_R_equivalents 0.1158
_diffrn_reflns_av_unetI/netI 0.0534
_diffrn_reflns_Laue_measured_fraction_full 0.999
_diffrn_reflns_Laue_measured_fraction_max 0.997
_diffrn_reflns_limit_h_max 14
_diffrn_reflns_limit_h_min -14
_diffrn_reflns_limit_k_max 21
_diffrn_reflns_limit_k_min -21
_diffrn_reflns_limit_l_max 24
_diffrn_reflns_limit_l_min -24
_diffrn_reflns_number 157822
_diffrn_reflns_point_group_measured_fraction_full 0.999
_diffrn_reflns_point_group_measured_fraction_max 0.997
_diffrn_reflns_theta_full 25.242
_diffrn_reflns_theta_max 26.444
_diffrn_reflns_theta_min 1.900
_diffrn_standards_number 0
_exptl_absorpt_coefficient_mu 0.960
_exptl_absorpt_correction_T_max 0.7454
_exptl_absorpt_correction_T_min 0.6622
_exptl_absorpt_correction_type none
_exptl_absorpt_process_details
;
SADABS-2016/2 (Bruker,2016) was used for absorption correction.
wR2(int) was 0.1207 before and 0.0825 after correction.
The Ratio of minimum to maximum transmission is 0.8884.
The \l/2 correction factor is Not present.
;
_exptl_crystal_colour violet
_exptl_crystal_colour_primary violet
_exptl_crystal_density_diffrn 1.589
_exptl_crystal_description plate
_exptl_crystal_F_000 1620
_exptl_crystal_size_max 0.04
_exptl_crystal_size_mid 0.04
_exptl_crystal_size_min 0.02
_refine_diff_density_max 1.810
_refine_diff_density_min -2.093
_refine_diff_density_rms 0.192
_refine_ls_extinction_method none
_refine_ls_goodness_of_fit_ref 1.250
_refine_ls_hydrogen_treatment constr
_refine_ls_matrix_type full
_refine_ls_number_parameters 821
_refine_ls_number_reflns 13694
_refine_ls_number_restraints 0
_refine_ls_restrained_S_all 1.250
_refine_ls_R_factor_all 0.1035
_refine_ls_R_factor_gt 0.0842
_refine_ls_shift/su_max 0.001
_refine_ls_shift/su_mean 0.000
_refine_ls_structure_factor_coef Fsqd
_refine_ls_weighting_details 'w=1/[\s^2^(Fo^2^)+(0.0226P)^2^+60.0740P] where P=(Fo^2^+2Fc^2^)/3'
_refine_ls_weighting_scheme calc
_refine_ls_wR_factor_gt 0.1766
_refine_ls_wR_factor_ref 0.1850
_reflns_Friedel_coverage 0.000
_reflns_number_gt 11184
_reflns_number_total 13694
_reflns_threshold_expression 'I > 2\s(I)'
_cod_data_source_file d2fd00167e2.cif
_cod_data_source_block mnc3117_dmf_04212022_0m
_cod_depositor_comments 'Adding full bibliography for 1568975.cif.'
_cod_original_cell_volume 3331.4(4)
_cod_database_code 1568975
_shelx_shelxl_version_number 2014/7
_shelx_space_group_comment
;
The symmetry employed for this shelxl refinement is uniquely defined
by the following loop, which should always be used as a source of
symmetry information in preference to the above space-group names.
They are only intended as comments.
;
_shelx_estimated_absorpt_t_max 0.981
_shelx_estimated_absorpt_t_min 0.963
_olex2_refinement_description
;
1. Fixed Uiso
 At 1.2 times of:
  All C(H) groups, All C(H,H) groups
 At 1.5 times of:
  All C(H,H,H) groups
2. Uiso/Uaniso restraints and constraints
Uanis(C29) = Uanis(C60)
3.a Secondary CH2 refined with riding coordinates:
 C01K(H01A,H01B), C01R(H01C,H01D), C01S(H01E,H01F), C5(H5A,H5B), C12(H12A,
 H12B), C27(H27A,H27B), C35(H35A,H35B), C49(H49A,H49B)
3.b Aromatic/amide H refined with riding coordinates:
 C7(H7), C9(H9), C10(H10), C11(H11), C22(H22), C23(H23), C24(H24), C26(H26),
 C37(H37), C39(H39), C40(H40), C41(H41), C51(H51), C52(H52), C53(H53), C55(H55)
3.c Idealised Me refined as rotating group:
 C3(H3A,H3B,H3C), C4(H4A,H4B,H4C), C14(H14A,H14B,H14C), C15(H15A,H15B,H15C),
 C19(H19A,H19B,H19C), C20(H20A,H20B,H20C), C29(H29A,H29B,H29C), C33(H33A,H33B,
 H33C), C34(H34A,H34B,H34C), C43(H43A,H43B,H43C), C44(H44A,H44B,H44C), C47(H47A,
 H47B,H47C), C48(H48A,H48B,H48C), C57(H57A,H57B,H57C), C58(H58A,H58B,H58C),
 C60(H60A,H60B,H60C)
;
_olex2_submission_special_instructions 'No special instructions were received'

loop_
_space_group_symop_operation_xyz
'x, y, z'
'-x, -y, -z'

loop_
_atom_site_label
_atom_site_type_symbol
_atom_site_fract_x
_atom_site_fract_y
_atom_site_fract_z
_atom_site_U_iso_or_equiv
_atom_site_adp_type
_atom_site_occupancy
_atom_site_site_symmetry_order
_atom_site_calc_flag
_atom_site_refinement_flags_posn
_atom_site_refinement_flags_adp
_atom_site_refinement_flags_occupancy
_atom_site_disorder_assembly
_atom_site_disorder_group
Ru1 Ru 0.93014(7) 0.05674(5) 0.45094(4) 0.01624(16) Uani 1 1 d . . . . .
Ru2 Ru 0.60571(7) 0.42796(5) 0.29182(4) 0.01817(17) Uani 1 1 d . . . . .
Ru3 Ru 0.56290(7) 0.55548(5) 0.18149(4) 0.01715(17) Uani 1 1 d . . . . .
Ru4 Ru 0.47688(6) 0.93955(4) 0.04476(4) 0.01496(16) Uani 1 1 d . . . . .
O1 O 0.9916(5) -0.1443(4) 0.5361(3) 0.0164(12) Uani 1 1 d . . . . .
O2 O 0.8538(5) -0.0329(4) 0.4411(3) 0.0152(12) Uani 1 1 d . . . . .
O3 O 0.9487(5) -0.0401(4) 0.6214(3) 0.0180(13) Uani 1 1 d . . . . .
O4 O 0.8123(5) 0.0691(4) 0.5249(3) 0.0203(13) Uani 1 1 d . . . . .
O5 O 0.5390(6) 0.3697(4) 0.2377(3) 0.0195(13) Uani 1 1 d . . . . .
O6 O 0.4970(5) 0.4937(4) 0.1293(3) 0.0156(12) Uani 1 1 d . . . . .
O7 O 0.7786(6) 0.3907(4) 0.2640(3) 0.0190(13) Uani 1 1 d . . . . .
O8 O 0.7360(5) 0.5149(4) 0.1551(3) 0.0173(13) Uani 1 1 d . . . . .
O9 O 0.6705(6) 0.4890(4) 0.3449(3) 0.0221(14) Uani 1 1 d . . . . .
O10 O 0.6320(6) 0.6127(4) 0.2365(3) 0.0218(14) Uani 1 1 d . . . . .
O11 O 0.4317(6) 0.4700(4) 0.3170(3) 0.0216(14) Uani 1 1 d . . . . .
O12 O 0.3917(6) 0.5939(4) 0.2084(3) 0.0209(13) Uani 1 1 d . . . . .
O13 O 0.5848(5) 0.9440(4) 0.1244(3) 0.0180(13) Uani 1 1 d . . . . .
O14 O 0.6309(5) 1.0611(4) 0.0365(3) 0.0169(12) Uani 1 1 d . . . . .
O15 O 0.6266(5) 0.8610(4) 0.0242(3) 0.0155(12) Uani 1 1 d . . . . .
O16 O 0.6723(5) 0.9790(4) -0.0634(3) 0.0169(13) Uani 1 1 d . . . . .
N1 N 0.7855(7) 0.1735(5) 0.3641(4) 0.0191(16) Uani 1 1 d . . . . .
N2 N 0.7249(7) 0.2329(5) 0.3780(4) 0.0225(17) Uani 1 1 d . . . . .
N3 N 0.6616(8) 0.2919(5) 0.3899(4) 0.0248(17) Uani 1 1 d . . . . .
N4 N 0.5109(7) 0.6916(5) 0.0856(4) 0.0219(17) Uani 1 1 d . . . . .
N5 N 0.4757(7) 0.7514(5) 0.1018(4) 0.0216(17) Uani 1 1 d . . . . .
N6 N 0.4376(7) 0.8113(5) 0.1193(4) 0.0232(17) Uani 1 1 d . . . . .
C1 C 0.8438(8) 0.0179(6) 0.5950(5) 0.0169(18) Uani 1 1 d . . . . .
C01K C 0.8169(9) 0.9154(6) 0.2095(5) 0.0202(19) Uani 1 1 d . . . . .
H01A H 0.8672 0.9187 0.2486 0.024 Uiso 1 1 calc R U . . .
H01B H 0.7714 0.8713 0.2351 0.024 Uiso 1 1 calc R U . . .
C01R C 0.2042(10) 0.6665(7) 0.2875(6) 0.034(3) Uani 1 1 d . . . . .
H01C H 0.2061 0.7121 0.2365 0.041 Uiso 1 1 calc R U . . .
H01D H 0.1197 0.6836 0.3014 0.041 Uiso 1 1 calc R U . . .
C01S C 0.5515(9) 0.2812(6) 0.1414(6) 0.027(2) Uani 1 1 d . . . . .
H01E H 0.5735 0.2393 0.1954 0.033 Uiso 1 1 calc R U . . .
H01F H 0.5203 0.2507 0.1160 0.033 Uiso 1 1 calc R U . . .
C2 C 0.7516(8) 0.0300(6) 0.6497(5) 0.0196(19) Uani 1 1 d . . . . .
C3 C 0.6272(9) 0.0978(7) 0.6070(6) 0.029(2) Uani 1 1 d . . . . .
H3A H 0.6415 0.1542 0.5726 0.043 Uiso 1 1 calc R U . . .
H3B H 0.5721 0.1080 0.6426 0.043 Uiso 1 1 calc R U . . .
H3C H 0.5882 0.0749 0.5782 0.043 Uiso 1 1 calc R U . . .
C4 C 0.8124(10) 0.0644(7) 0.6965(6) 0.032(2) Uani 1 1 d . . . . .
H4A H 0.8941 0.0220 0.7217 0.049 Uiso 1 1 calc R U . . .
H4B H 0.7589 0.0706 0.7341 0.049 Uiso 1 1 calc R U . . .
H4C H 0.8228 0.1227 0.6634 0.049 Uiso 1 1 calc R U . . .
C5 C 0.7358(9) -0.0621(6) 0.7012(5) 0.023(2) Uani 1 1 d . . . . .
H5A H 0.8178 -0.1024 0.7300 0.028 Uiso 1 1 calc R U . . .
H5B H 0.6787 -0.0550 0.7376 0.028 Uiso 1 1 calc R U . . .
C6 C 0.6859(9) -0.1056(6) 0.6609(5) 0.025(2) Uani 1 1 d . . . . .
C7 C 0.7674(9) -0.1584(6) 0.6327(5) 0.023(2) Uani 1 1 d . . . . .
H7 H 0.8548 -0.1701 0.6432 0.027 Uiso 1 1 calc R U . . .
C8 C 0.7246(10) -0.1939(6) 0.5902(5) 0.027(2) Uani 1 1 d . . . . .
C9 C 0.5967(11) -0.1820(7) 0.5802(6) 0.035(3) Uani 1 1 d . . . . .
H9 H 0.5656 -0.2081 0.5532 0.043 Uiso 1 1 calc R U . . .
C10 C 0.5148(11) -0.1324(8) 0.6096(6) 0.038(3) Uani 1 1 d . . . . .
H10 H 0.4280 -0.1251 0.6028 0.046 Uiso 1 1 calc R U . . .
C11 C 0.5581(10) -0.0935(7) 0.6487(6) 0.031(2) Uani 1 1 d . . . . .
H11 H 0.5008 -0.0583 0.6674 0.037 Uiso 1 1 calc R U . . .
C012 C 0.3597(9) 0.5447(6) 0.2702(5) 0.022(2) Uani 1 1 d . . . . .
C12 C 0.8134(10) -0.2422(7) 0.5544(6) 0.031(2) Uani 1 1 d . . . . .
H12A H 0.7776 -0.2859 0.5487 0.037 Uiso 1 1 calc R U . . .
H12B H 0.8923 -0.2763 0.5889 0.037 Uiso 1 1 calc R U . . .
C13 C 0.8443(9) -0.1829(6) 0.4774(6) 0.025(2) Uani 1 1 d . . . . .
C14 C 0.9467(11) -0.2405(7) 0.4520(6) 0.034(2) Uani 1 1 d . . . . .
H14A H 1.0223 -0.2674 0.4883 0.052 Uiso 1 1 calc R U . . .
H14B H 0.9653 -0.2029 0.4025 0.052 Uiso 1 1 calc R U . . .
H14C H 0.9175 -0.2877 0.4491 0.052 Uiso 1 1 calc R U . . .
C15 C 0.7283(10) -0.1341(7) 0.4194(6) 0.033(2) Uani 1 1 d . . . . .
H15A H 0.6913 -0.1777 0.4158 0.049 Uiso 1 1 calc R U . . .
H15B H 0.7514 -0.0991 0.3705 0.049 Uiso 1 1 calc R U . . .
H15C H 0.6677 -0.0941 0.4347 0.049 Uiso 1 1 calc R U . . .
C16 C 0.8992(9) -0.1144(6) 0.4849(5) 0.0201(19) Uani 1 1 d . . . . .
C18 C 0.4454(9) 0.3636(6) 0.1331(5) 0.023(2) Uani 1 1 d . . . . .
C19 C 0.3423(10) 0.3330(7) 0.1796(6) 0.034(2) Uani 1 1 d . . . . .
H19A H 0.3798 0.2886 0.2306 0.051 Uiso 1 1 calc R U . . .
H19B H 0.2995 0.3064 0.1561 0.051 Uiso 1 1 calc R U . . .
H19C H 0.2822 0.3845 0.1816 0.051 Uiso 1 1 calc R U . . .
C20 C 0.3924(9) 0.4232(7) 0.0510(5) 0.027(2) Uani 1 1 d . . . . .
H20A H 0.3259 0.4755 0.0470 0.040 Uiso 1 1 calc R U . . .
H20B H 0.3583 0.3897 0.0307 0.040 Uiso 1 1 calc R U . . .
H20C H 0.4588 0.4428 0.0224 0.040 Uiso 1 1 calc R U . . .
C21 C 0.6669(9) 0.3007(6) 0.1105(6) 0.026(2) Uani 1 1 d . . . . .
C22 C 0.6842(10) 0.3254(7) 0.0350(6) 0.030(2) Uani 1 1 d . . . . .
H22 H 0.6217 0.3274 0.0015 0.037 Uiso 1 1 calc R U . . .
C23 C 0.7912(10) 0.3471(7) 0.0083(6) 0.032(2) Uani 1 1 d . . . . .
H23 H 0.8025 0.3620 -0.0427 0.039 Uiso 1 1 calc R U . . .
C24 C 0.8813(10) 0.3470(7) 0.0557(6) 0.030(2) Uani 1 1 d . . . . .
H24 H 0.9517 0.3656 0.0366 0.036 Uiso 1 1 calc R U . . .
C25 C 0.8691(9) 0.3198(6) 0.1316(6) 0.026(2) Uani 1 1 d . . . . .
C26 C 0.7633(9) 0.2964(6) 0.1580(6) 0.026(2) Uani 1 1 d . . . . .
H26 H 0.7558 0.2768 0.2100 0.032 Uiso 1 1 calc R U . . .
C27 C 0.9647(9) 0.3205(7) 0.1845(6) 0.027(2) Uani 1 1 d . . . . .
H27A H 1.0480 0.3051 0.1687 0.033 Uiso 1 1 calc R U . . .
H27B H 0.9658 0.2736 0.2354 0.033 Uiso 1 1 calc R U . . .
C28 C 0.9414(9) 0.4108(7) 0.1881(6) 0.025(2) Uani 1 1 d . . . . .
C29 C 0.9674(9) 0.4823(7) 0.1148(6) 0.0322(17) Uani 1 1 d . . . . .
H29A H 0.9508 0.5390 0.1181 0.048 Uiso 1 1 calc R U . . .
H29B H 0.9130 0.4903 0.0722 0.048 Uiso 1 1 calc R U . . .
H29C H 1.0548 0.4627 0.1075 0.048 Uiso 1 1 calc R U . . .
C30 C 0.8080(9) 0.4411(6) 0.2021(5) 0.022(2) Uani 1 1 d . . . . .
C31 C 0.6719(9) 0.5684(6) 0.3062(5) 0.022(2) Uani 1 1 d . . . . .
C32 C 0.7247(11) 0.6157(7) 0.3437(6) 0.029(2) Uani 1 1 d . . . . .
C33 C 0.8310(11) 0.6428(8) 0.3034(6) 0.038(3) Uani 1 1 d . . . . .
H33A H 0.8023 0.6781 0.2496 0.056 Uiso 1 1 calc R U . . .
H33B H 0.8989 0.5893 0.3116 0.056 Uiso 1 1 calc R U . . .
H33C H 0.8610 0.6787 0.3228 0.056 Uiso 1 1 calc R U . . .
C34 C 0.7717(13) 0.5522(8) 0.4274(6) 0.043(3) Uani 1 1 d . . . . .
H34A H 0.8384 0.4999 0.4315 0.064 Uiso 1 1 calc R U . . .
H34B H 0.7026 0.5328 0.4528 0.064 Uiso 1 1 calc R U . . .
H34C H 0.8039 0.5835 0.4509 0.064 Uiso 1 1 calc R U . . .
C35 C 0.6197(12) 0.7008(7) 0.3357(6) 0.036(3) Uani 1 1 d . . . . .
H35A H 0.6529 0.7292 0.3624 0.043 Uiso 1 1 calc R U . . .
H35B H 0.6000 0.7438 0.2819 0.043 Uiso 1 1 calc R U . . .
C36 C 0.5020(11) 0.6849(7) 0.3647(6) 0.033(2) Uani 1 1 d . . . . .
C37 C 0.4068(10) 0.6879(7) 0.3168(6) 0.031(2) Uani 1 1 d . . . . .
H37 H 0.4172 0.7042 0.2655 0.038 Uiso 1 1 calc R U . . .
C38 C 0.2979(11) 0.6677(7) 0.3417(6) 0.034(2) Uani 1 1 d . . . . .
C39 C 0.2815(12) 0.6465(7) 0.4160(7) 0.042(3) Uani 1 1 d . . . . .
H39 H 0.2068 0.6341 0.4337 0.050 Uiso 1 1 calc R U . . .
C40 C 0.3733(13) 0.6432(8) 0.4645(7) 0.047(3) Uani 1 1 d . . . . .
H40 H 0.3612 0.6277 0.5155 0.057 Uiso 1 1 calc R U . . .
C41 C 0.4822(13) 0.6619(8) 0.4403(7) 0.044(3) Uani 1 1 d . . . . .
H41 H 0.5440 0.6594 0.4745 0.053 Uiso 1 1 calc R U . . .
C42 C 0.2267(9) 0.5761(7) 0.2855(5) 0.028(2) Uani 1 1 d . . . . .
C43 C 0.2022(11) 0.5052(7) 0.3584(6) 0.035(2) Uani 1 1 d . . . . .
H43A H 0.2648 0.4912 0.3995 0.053 Uiso 1 1 calc R U . . .
H43B H 0.2073 0.4510 0.3525 0.053 Uiso 1 1 calc R U . . .
H43C H 0.1188 0.5279 0.3699 0.053 Uiso 1 1 calc R U . . .
C44 C 0.1412(9) 0.5903(7) 0.2175(6) 0.034(2) Uani 1 1 d . . . . .
H44A H 0.0538 0.6123 0.2235 0.051 Uiso 1 1 calc R U . . .
H44B H 0.1551 0.5334 0.2146 0.051 Uiso 1 1 calc R U . . .
H44C H 0.1607 0.6340 0.1713 0.051 Uiso 1 1 calc R U . . .
C45 C 0.6950(8) 0.8951(6) -0.0239(5) 0.0158(17) Uani 1 1 d . . . . .
C46 C 0.8059(8) 0.8316(6) -0.0370(5) 0.0200(19) Uani 1 1 d . . . . .
C47 C 0.8811(9) 0.8835(6) -0.0930(5) 0.024(2) Uani 1 1 d . . . . .
H47A H 0.9201 0.9136 -0.0713 0.036 Uiso 1 1 calc R U . . .
H47B H 0.8258 0.9281 -0.1389 0.036 Uiso 1 1 calc R U . . .
H47C H 0.9460 0.8423 -0.1050 0.036 Uiso 1 1 calc R U . . .
C48 C 0.7527(9) 0.7772(6) -0.0672(6) 0.027(2) Uani 1 1 d . . . . .
H48A H 0.8213 0.7354 -0.0762 0.041 Uiso 1 1 calc R U . . .
H48B H 0.6977 0.8178 -0.1142 0.041 Uiso 1 1 calc R U . . .
H48C H 0.7051 0.7437 -0.0302 0.041 Uiso 1 1 calc R U . . .
C49 C 0.8881(9) 0.7666(6) 0.0388(5) 0.0202(19) Uani 1 1 d . . . . .
H49A H 0.8386 0.7300 0.0724 0.024 Uiso 1 1 calc R U . . .
H49B H 0.9598 0.7256 0.0300 0.024 Uiso 1 1 calc R U . . .
C50 C 0.9369(9) 0.8125(6) 0.0779(5) 0.0210(19) Uani 1 1 d . . . . .
C51 C 1.0512(9) 0.8307(6) 0.0671(5) 0.025(2) Uani 1 1 d . . . . .
H51 H 1.1018 0.8128 0.0348 0.030 Uiso 1 1 calc R U . . .
C52 C 1.0917(9) 0.8739(7) 0.1021(6) 0.028(2) Uani 1 1 d . . . . .
H52 H 1.1693 0.8866 0.0935 0.033 Uiso 1 1 calc R U . . .
C53 C 1.0189(8) 0.8994(6) 0.1506(5) 0.024(2) Uani 1 1 d . . . . .
H53 H 1.0481 0.9285 0.1755 0.028 Uiso 1 1 calc R U . . .
C54 C 0.9041(9) 0.8826(5) 0.1628(5) 0.0204(19) Uani 1 1 d . . . . .
C55 C 0.8660(8) 0.8371(6) 0.1274(5) 0.0180(18) Uani 1 1 d . . . . .
H55 H 0.7899 0.8225 0.1371 0.022 Uiso 1 1 calc R U . . .
C56 C 0.7213(8) 1.0074(6) 0.1641(5) 0.0207(19) Uani 1 1 d . . . . .
C57 C 0.7858(9) 1.0797(6) 0.1277(6) 0.026(2) Uani 1 1 d . . . . .
H57A H 0.8451 1.0632 0.0963 0.039 Uiso 1 1 calc R U . . .
H57B H 0.8304 1.0857 0.1667 0.039 Uiso 1 1 calc R U . . .
H57C H 0.7232 1.1366 0.0965 0.039 Uiso 1 1 calc R U . . .
C58 C 0.6317(9) 1.0314(7) 0.2161(5) 0.026(2) Uani 1 1 d . . . . .
H58A H 0.5674 1.0879 0.1864 0.040 Uiso 1 1 calc R U . . .
H58B H 0.6787 1.0374 0.2543 0.040 Uiso 1 1 calc R U . . .
H58C H 0.5921 0.9840 0.2406 0.040 Uiso 1 1 calc R U . . .
C59 C 0.6429(8) 1.0040(6) 0.1036(5) 0.0179(18) Uani 1 1 d . . . . .
C60 C 1.0236(9) 0.3962(7) 0.2567(6) 0.0322(17) Uani 1 1 d . . . . .
H60A H 1.0162 0.3437 0.3005 0.048 Uiso 1 1 calc R U . . .
H60B H 0.9965 0.4489 0.2664 0.048 Uiso 1 1 calc R U . . .
H60C H 1.1108 0.3869 0.2469 0.048 Uiso 1 1 calc R U . . .
C61 C 0.4979(9) 0.4130(6) 0.1677(5) 0.0215(19) Uani 1 1 d . . . . .

loop_
_atom_site_aniso_label
_atom_site_aniso_U_11
_atom_site_aniso_U_22
_atom_site_aniso_U_33
_atom_site_aniso_U_23
_atom_site_aniso_U_13
_atom_site_aniso_U_12
Ru1 0.0152(4) 0.0144(3) 0.0167(3) -0.0058(3) 0.0006(3) -0.0023(3)
Ru2 0.0241(4) 0.0139(3) 0.0163(4) -0.0075(3) 0.0014(3) -0.0037(3)
Ru3 0.0229(4) 0.0135(3) 0.0154(3) -0.0074(3) 0.0016(3) -0.0040(3)
Ru4 0.0147(3) 0.0138(3) 0.0180(4) -0.0081(3) 0.0049(3) -0.0046(3)
O1 0.010(3) 0.020(3) 0.023(3) -0.013(3) 0.001(2) -0.005(2)
O2 0.013(3) 0.021(3) 0.014(3) -0.010(3) 0.000(2) -0.005(2)
O3 0.010(3) 0.023(3) 0.020(3) -0.010(3) -0.001(2) -0.002(2)
O4 0.012(3) 0.022(3) 0.022(3) -0.007(3) -0.001(2) 0.000(3)
O5 0.024(3) 0.018(3) 0.018(3) -0.010(3) 0.004(3) -0.004(3)
O6 0.017(3) 0.015(3) 0.015(3) -0.008(2) 0.002(2) -0.002(2)
O7 0.020(3) 0.016(3) 0.017(3) -0.006(3) 0.001(3) -0.001(2)
O8 0.016(3) 0.018(3) 0.019(3) -0.009(3) 0.004(2) -0.006(3)
O9 0.035(4) 0.020(3) 0.017(3) -0.011(3) 0.002(3) -0.009(3)
O10 0.032(4) 0.022(3) 0.015(3) -0.009(3) 0.003(3) -0.010(3)
O11 0.029(4) 0.019(3) 0.019(3) -0.010(3) 0.003(3) -0.007(3)
O12 0.024(3) 0.021(3) 0.021(3) -0.011(3) 0.005(3) -0.009(3)
O13 0.009(3) 0.022(3) 0.024(3) -0.012(3) 0.006(2) -0.004(2)
O14 0.016(3) 0.015(3) 0.020(3) -0.007(3) 0.003(2) -0.007(2)
O15 0.011(3) 0.016(3) 0.022(3) -0.011(3) 0.007(2) -0.004(2)
O16 0.015(3) 0.014(3) 0.026(3) -0.011(3) 0.009(3) -0.006(2)
N1 0.015(4) 0.014(4) 0.019(4) -0.001(3) 0.000(3) 0.000(3)
N2 0.026(4) 0.019(4) 0.016(4) -0.002(3) -0.008(3) -0.007(3)
N3 0.026(4) 0.017(4) 0.023(4) -0.004(3) -0.002(3) -0.001(3)
N4 0.018(4) 0.018(4) 0.027(4) -0.007(3) -0.001(3) -0.007(3)
N5 0.020(4) 0.021(4) 0.020(4) -0.005(3) 0.003(3) -0.007(3)
N6 0.021(4) 0.014(4) 0.025(4) -0.003(3) 0.000(3) 0.001(3)
C1 0.013(4) 0.016(4) 0.022(5) -0.009(4) 0.003(3) -0.004(3)
C01K 0.024(5) 0.023(5) 0.018(4) -0.012(4) 0.001(4) -0.009(4)
C01R 0.034(6) 0.026(5) 0.033(6) -0.011(5) 0.009(5) 0.004(4)
C01S 0.030(5) 0.022(5) 0.031(5) -0.016(4) -0.004(4) -0.003(4)
C2 0.014(4) 0.024(5) 0.023(5) -0.013(4) 0.004(4) -0.005(4)
C3 0.022(5) 0.028(5) 0.035(6) -0.014(5) 0.014(4) -0.004(4)
C4 0.039(6) 0.036(6) 0.036(6) -0.028(5) 0.012(5) -0.012(5)
C5 0.027(5) 0.023(5) 0.016(4) -0.009(4) 0.006(4) -0.002(4)
C6 0.026(5) 0.027(5) 0.020(5) -0.006(4) 0.007(4) -0.013(4)
C7 0.020(5) 0.023(5) 0.017(4) 0.000(4) 0.002(4) -0.009(4)
C8 0.041(6) 0.023(5) 0.020(5) -0.009(4) 0.011(4) -0.017(4)
C9 0.049(7) 0.039(6) 0.034(6) -0.020(5) 0.011(5) -0.029(5)
C10 0.031(6) 0.055(7) 0.036(6) -0.020(6) 0.011(5) -0.023(5)
C11 0.029(6) 0.038(6) 0.033(6) -0.017(5) 0.011(4) -0.017(5)
C012 0.034(5) 0.012(4) 0.020(5) -0.008(4) 0.008(4) -0.007(4)
C12 0.037(6) 0.022(5) 0.035(6) -0.010(5) -0.005(5) -0.013(4)
C13 0.028(5) 0.018(5) 0.029(5) -0.009(4) -0.001(4) -0.009(4)
C14 0.045(7) 0.031(6) 0.040(6) -0.026(5) 0.010(5) -0.012(5)
C15 0.042(6) 0.030(6) 0.030(5) -0.014(5) -0.006(5) -0.017(5)
C16 0.024(5) 0.022(5) 0.013(4) -0.008(4) 0.003(4) -0.006(4)
C18 0.028(5) 0.020(5) 0.026(5) -0.010(4) 0.002(4) -0.013(4)
C19 0.039(6) 0.035(6) 0.036(6) -0.018(5) 0.004(5) -0.020(5)
C20 0.026(5) 0.028(5) 0.028(5) -0.016(4) 0.001(4) -0.004(4)
C21 0.033(6) 0.019(5) 0.029(5) -0.014(4) 0.003(4) -0.005(4)
C22 0.034(6) 0.028(5) 0.032(6) -0.022(5) -0.007(4) 0.002(4)
C23 0.030(6) 0.037(6) 0.029(5) -0.019(5) 0.009(4) -0.002(5)
C24 0.032(6) 0.027(5) 0.033(6) -0.020(5) 0.008(4) -0.002(4)
C25 0.020(5) 0.024(5) 0.033(5) -0.018(4) 0.002(4) 0.002(4)
C26 0.033(6) 0.016(5) 0.027(5) -0.014(4) 0.002(4) 0.006(4)
C27 0.024(5) 0.028(5) 0.026(5) -0.014(4) 0.001(4) 0.003(4)
C28 0.017(5) 0.029(5) 0.030(5) -0.015(4) 0.004(4) -0.004(4)
C29 0.014(3) 0.039(4) 0.041(4) -0.017(4) 0.003(3) -0.005(3)
C30 0.031(5) 0.020(5) 0.019(5) -0.012(4) -0.007(4) -0.009(4)
C31 0.033(5) 0.017(4) 0.018(5) -0.012(4) 0.000(4) -0.005(4)
C32 0.048(7) 0.026(5) 0.026(5) -0.016(4) 0.006(5) -0.022(5)
C33 0.041(7) 0.036(6) 0.039(6) -0.016(5) -0.004(5) -0.018(5)
C34 0.069(9) 0.041(7) 0.025(6) -0.016(5) -0.009(5) -0.022(6)
C35 0.067(8) 0.027(5) 0.027(5) -0.018(5) 0.006(5) -0.021(5)
C36 0.052(7) 0.021(5) 0.031(6) -0.016(5) 0.010(5) -0.011(5)
C37 0.043(6) 0.023(5) 0.029(5) -0.017(4) 0.008(5) -0.001(5)
C38 0.045(7) 0.022(5) 0.035(6) -0.015(5) 0.016(5) -0.006(5)
C39 0.060(8) 0.032(6) 0.041(7) -0.020(5) 0.025(6) -0.019(6)
C40 0.074(9) 0.036(7) 0.034(6) -0.019(5) 0.021(6) -0.012(6)
C41 0.073(9) 0.032(6) 0.035(6) -0.022(5) 0.003(6) -0.013(6)
C42 0.025(5) 0.036(6) 0.022(5) -0.014(4) 0.008(4) -0.007(4)
C43 0.037(6) 0.030(6) 0.030(6) -0.008(5) 0.011(5) -0.006(5)
C44 0.022(5) 0.035(6) 0.043(6) -0.018(5) 0.009(5) -0.002(4)
C45 0.012(4) 0.016(4) 0.021(4) -0.010(4) 0.002(3) -0.004(3)
C46 0.020(5) 0.022(5) 0.024(5) -0.018(4) 0.007(4) -0.004(4)
C47 0.023(5) 0.029(5) 0.026(5) -0.018(4) 0.008(4) -0.008(4)
C48 0.029(5) 0.024(5) 0.038(6) -0.024(5) 0.004(4) -0.005(4)
C49 0.023(5) 0.015(4) 0.027(5) -0.014(4) 0.010(4) -0.004(4)
C50 0.025(5) 0.017(4) 0.018(4) -0.006(4) 0.002(4) -0.005(4)
C51 0.020(5) 0.025(5) 0.023(5) -0.010(4) 0.004(4) 0.003(4)
C52 0.019(5) 0.026(5) 0.035(6) -0.015(5) -0.002(4) -0.001(4)
C53 0.015(5) 0.028(5) 0.028(5) -0.016(4) -0.007(4) 0.000(4)
C54 0.026(5) 0.007(4) 0.015(4) 0.001(3) -0.006(4) 0.006(3)
C55 0.012(4) 0.014(4) 0.022(5) -0.003(4) -0.001(3) -0.001(3)
C56 0.020(5) 0.024(5) 0.022(5) -0.014(4) 0.004(4) -0.005(4)
C57 0.021(5) 0.027(5) 0.033(5) -0.016(4) 0.001(4) -0.009(4)
C58 0.029(5) 0.030(5) 0.025(5) -0.020(4) 0.004(4) -0.004(4)
C59 0.011(4) 0.015(4) 0.032(5) -0.014(4) 0.010(4) -0.004(3)
C60 0.014(3) 0.039(4) 0.041(4) -0.017(4) 0.003(3) -0.005(3)
C61 0.023(5) 0.020(5) 0.023(5) -0.014(4) -0.002(4) -0.002(4)

loop_
_atom_type_symbol
_atom_type_description
_atom_type_scat_dispersion_real
_atom_type_scat_dispersion_imag
_atom_type_scat_source
C C 0.0033 0.0016 'International Tables Vol C Tables 4.2.6.8 and 6.1.1.4'
H H 0.0000 0.0000 'International Tables Vol C Tables 4.2.6.8 and 6.1.1.4'
N N 0.0061 0.0033 'International Tables Vol C Tables 4.2.6.8 and 6.1.1.4'
O O 0.0106 0.0060 'International Tables Vol C Tables 4.2.6.8 and 6.1.1.4'
Ru Ru -1.2594 0.8363 'International Tables Vol C Tables 4.2.6.8 and 6.1.1.4'

loop_
_geom_angle_atom_site_label_1
_geom_angle_atom_site_label_2
_geom_angle_atom_site_label_3
_geom_angle
_geom_angle_site_symmetry_1
_geom_angle_site_symmetry_3
_geom_angle_publ_flag
O1 Ru1 Ru1 88.61(17) 2_756 2_756 ?
O1 Ru1 N1 88.5(3) 2_756 . ?
O2 Ru1 Ru1 89.96(16) . 2_756 ?
O2 Ru1 O1 178.4(2) . 2_756 ?
O2 Ru1 N1 92.9(3) . . ?
O3 Ru1 Ru1 89.69(17) 2_756 2_756 ?
O3 Ru1 O1 91.2(2) 2_756 2_756 ?
O3 Ru1 O2 89.5(2) 2_756 . ?
O3 Ru1 N1 96.0(3) 2_756 . ?
O4 Ru1 Ru1 88.72(17) . 2_756 ?
O4 Ru1 O1 89.6(2) . 2_756 ?
O4 Ru1 O2 89.6(2) . . ?
O4 Ru1 O3 178.2(3) . 2_756 ?
O4 Ru1 N1 85.6(3) . . ?
N1 Ru1 Ru1 173.6(2) . 2_756 ?
O5 Ru2 Ru3 88.64(17) . . ?
O5 Ru2 O7 91.0(2) . . ?
O5 Ru2 O9 178.9(3) . . ?
O5 Ru2 O11 89.7(2) . . ?
O5 Ru2 N3 85.6(3) . . ?
O7 Ru2 Ru3 88.08(17) . . ?
O7 Ru2 O11 177.9(3) . . ?
O7 Ru2 N3 85.5(3) . . ?
O9 Ru2 Ru3 90.41(18) . . ?
O9 Ru2 O7 89.5(3) . . ?
O9 Ru2 O11 89.8(3) . . ?
O9 Ru2 N3 95.5(3) . . ?
O11 Ru2 Ru3 89.95(18) . . ?
O11 Ru2 N3 96.5(3) . . ?
N3 Ru2 Ru3 171.3(2) . . ?
O6 Ru3 Ru2 89.93(16) . . ?
O6 Ru3 N4 97.3(3) . . ?
O8 Ru3 Ru2 90.68(17) . . ?
O8 Ru3 O6 90.1(2) . . ?
O8 Ru3 N4 95.3(3) . . ?
O10 Ru3 Ru2 88.14(18) . . ?
O10 Ru3 O6 177.9(2) . . ?
O10 Ru3 O8 89.2(2) . . ?
O10 Ru3 N4 84.6(3) . . ?
O12 Ru3 Ru2 88.67(18) . . ?
O12 Ru3 O6 89.5(2) . . ?
O12 Ru3 O8 179.3(3) . . ?
O12 Ru3 O10 91.2(3) . . ?
O12 Ru3 N4 85.4(3) . . ?
N4 Ru3 Ru2 170.5(2) . . ?
O13 Ru4 Ru4 89.91(17) . 2_675 ?
O13 Ru4 N6 96.6(3) . . ?
O14 Ru4 Ru4 88.50(17) 2_675 2_675 ?
O14 Ru4 O13 178.3(2) 2_675 . ?
O14 Ru4 O16 90.0(2) 2_675 2_675 ?
O14 Ru4 N6 85.0(3) 2_675 . ?
O15 Ru4 Ru4 88.04(17) . 2_675 ?
O15 Ru4 O13 90.6(2) . . ?
O15 Ru4 O14 89.9(2) . 2_675 ?
O15 Ru4 O16 178.6(2) . 2_675 ?
O15 Ru4 N6 85.3(3) . . ?
O16 Ru4 Ru4 90.54(17) 2_675 2_675 ?
O16 Ru4 O13 89.4(2) 2_675 . ?
O16 Ru4 N6 96.1(3) 2_675 . ?
N6 Ru4 Ru4 170.7(2) . 2_675 ?
C16 O1 Ru1 119.3(6) . 2_756 ?
C16 O2 Ru1 118.9(6) . . ?
C1 O3 Ru1 118.6(5) . 2_756 ?
C1 O4 Ru1 120.1(5) . . ?
C61 O5 Ru2 120.6(6) . . ?
C61 O6 Ru3 118.5(5) . . ?
C30 O7 Ru2 119.7(6) . . ?
C30 O8 Ru3 117.2(6) . . ?
C31 O9 Ru2 117.8(6) . . ?
C31 O10 Ru3 120.0(6) . . ?
C012 O11 Ru2 118.0(6) . . ?
C012 O12 Ru3 120.4(6) . . ?
C59 O13 Ru4 118.4(6) . . ?
C59 O14 Ru4 121.2(5) . 2_675 ?
C45 O15 Ru4 120.6(5) . . ?
C45 O16 Ru4 117.7(5) . 2_675 ?
N2 N1 Ru1 120.7(6) . . ?
N3 N2 N1 177.6(9) . . ?
N2 N3 Ru2 115.8(6) . . ?
N5 N4 Ru3 115.5(6) . . ?
N4 N5 N6 178.3(9) . . ?
N5 N6 Ru4 115.0(6) . . ?
O3 C1 O4 122.8(8) . . ?
O3 C1 C2 118.7(8) . . ?
O4 C1 C2 118.5(7) . . ?
H01A C01K H01B 107.6 . . ?
C54 C01K H01A 108.7 . . ?
C54 C01K H01B 108.7 . . ?
C54 C01K C56 114.1(7) . . ?
C56 C01K H01A 108.7 . . ?
C56 C01K H01B 108.7 . . ?
H01C C01R H01D 107.6 . . ?
C38 C01R H01C 108.6 . . ?
C38 C01R H01D 108.6 . . ?
C38 C01R C42 114.5(9) . . ?
C42 C01R H01C 108.6 . . ?
C42 C01R H01D 108.6 . . ?
H01E C01S H01F 107.5 . . ?
C18 C01S H01E 108.5 . . ?
C18 C01S H01F 108.5 . . ?
C21 C01S H01E 108.5 . . ?
C21 C01S H01F 108.5 . . ?
C21 C01S C18 115.0(8) . . ?
C1 C2 C4 106.1(7) . . ?
C1 C2 C5 108.3(7) . . ?
C3 C2 C1 110.8(7) . . ?
C3 C2 C4 109.9(8) . . ?
C3 C2 C5 111.8(8) . . ?
C4 C2 C5 109.9(8) . . ?
C2 C3 H3A 109.5 . . ?
C2 C3 H3B 109.5 . . ?
C2 C3 H3C 109.5 . . ?
H3A C3 H3B 109.5 . . ?
H3A C3 H3C 109.5 . . ?
H3B C3 H3C 109.5 . . ?
C2 C4 H4A 109.5 . . ?
C2 C4 H4B 109.5 . . ?
C2 C4 H4C 109.5 . . ?
H4A C4 H4B 109.5 . . ?
H4A C4 H4C 109.5 . . ?
H4B C4 H4C 109.5 . . ?
C2 C5 H5A 108.6 . . ?
C2 C5 H5B 108.6 . . ?
H5A C5 H5B 107.6 . . ?
C6 C5 C2 114.7(7) . . ?
C6 C5 H5A 108.6 . . ?
C6 C5 H5B 108.6 . . ?
C7 C6 C5 120.3(9) . . ?
C11 C6 C5 121.6(9) . . ?
C11 C6 C7 118.1(9) . . ?
C6 C7 H7 119.0 . . ?
C8 C7 C6 122.1(9) . . ?
C8 C7 H7 119.0 . . ?
C7 C8 C9 118.3(9) . . ?
C7 C8 C12 120.7(9) . . ?
C9 C8 C12 120.9(9) . . ?
C8 C9 H9 119.8 . . ?
C10 C9 C8 120.3(10) . . ?
C10 C9 H9 119.8 . . ?
C9 C10 H10 119.6 . . ?
C11 C10 C9 120.7(10) . . ?
C11 C10 H10 119.6 . . ?
C6 C11 H11 119.9 . . ?
C10 C11 C6 120.2(10) . . ?
C10 C11 H11 119.9 . . ?
O11 C012 O12 123.0(9) . . ?
O11 C012 C42 119.3(8) . . ?
O12 C012 C42 117.6(8) . . ?
C8 C12 H12A 108.4 . . ?
C8 C12 H12B 108.4 . . ?
C8 C12 C13 115.6(8) . . ?
H12A C12 H12B 107.4 . . ?
C13 C12 H12A 108.4 . . ?
C13 C12 H12B 108.4 . . ?
C12 C13 C14 109.4(8) . . ?
C15 C13 C12 111.3(8) . . ?
C15 C13 C14 111.1(9) . . ?
C15 C13 C16 109.3(8) . . ?
C16 C13 C12 109.2(8) . . ?
C16 C13 C14 106.4(8) . . ?
C13 C14 H14A 109.5 . . ?
C13 C14 H14B 109.5 . . ?
C13 C14 H14C 109.5 . . ?
H14A C14 H14B 109.5 . . ?
H14A C14 H14C 109.5 . . ?
H14B C14 H14C 109.5 . . ?
C13 C15 H15A 109.5 . . ?
C13 C15 H15B 109.5 . . ?
C13 C15 H15C 109.5 . . ?
H15A C15 H15B 109.5 . . ?
H15A C15 H15C 109.5 . . ?
H15B C15 H15C 109.5 . . ?
O1 C16 C13 117.2(8) . . ?
O2 C16 O1 123.3(8) . . ?
O2 C16 C13 119.5(8) . . ?
C01S C18 C19 109.5(8) . . ?
C20 C18 C01S 110.9(8) . . ?
C20 C18 C19 110.6(8) . . ?
C61 C18 C01S 107.6(8) . . ?
C61 C18 C19 106.5(8) . . ?
C61 C18 C20 111.6(8) . . ?
C18 C19 H19A 109.5 . . ?
C18 C19 H19B 109.5 . . ?
C18 C19 H19C 109.5 . . ?
H19A C19 H19B 109.5 . . ?
H19A C19 H19C 109.5 . . ?
H19B C19 H19C 109.5 . . ?
C18 C20 H20A 109.5 . . ?
C18 C20 H20B 109.5 . . ?
C18 C20 H20C 109.5 . . ?
H20A C20 H20B 109.5 . . ?
H20A C20 H20C 109.5 . . ?
H20B C20 H20C 109.5 . . ?
C22 C21 C01S 123.5(9) . . ?
C26 C21 C01S 119.2(9) . . ?
C26 C21 C22 117.3(9) . . ?
C21 C22 H22 119.5 . . ?
C23 C22 C21 121.1(9) . . ?
C23 C22 H22 119.5 . . ?
C22 C23 H23 119.9 . . ?
C24 C23 C22 120.1(10) . . ?
C24 C23 H23 119.9 . . ?
C23 C24 H24 119.9 . . ?
C23 C24 C25 120.2(10) . . ?
C25 C24 H24 119.9 . . ?
C24 C25 C27 121.3(9) . . ?
C26 C25 C24 119.1(9) . . ?
C26 C25 C27 119.4(9) . . ?
C21 C26 H26 119.0 . . ?
C25 C26 C21 122.0(9) . . ?
C25 C26 H26 119.0 . . ?
C25 C27 H27A 108.7 . . ?
C25 C27 H27B 108.7 . . ?
C25 C27 C28 114.2(8) . . ?
H27A C27 H27B 107.6 . . ?
C28 C27 H27A 108.7 . . ?
C28 C27 H27B 108.7 . . ?
C27 C28 C29 111.0(8) . . ?
C30 C28 C27 109.2(8) . . ?
C30 C28 C29 110.4(8) . . ?
C30 C28 C60 105.9(8) . . ?
C60 C28 C27 108.7(8) . . ?
C60 C28 C29 111.5(8) . . ?
C28 C29 H29A 109.5 . . ?
C28 C29 H29B 109.5 . . ?
C28 C29 H29C 109.5 . . ?
H29A C29 H29B 109.5 . . ?
H29A C29 H29C 109.5 . . ?
H29B C29 H29C 109.5 . . ?
O7 C30 C28 116.1(8) . . ?
O8 C30 O7 124.4(9) . . ?
O8 C30 C28 119.5(8) . . ?
O9 C31 O10 123.7(8) . . ?
O9 C31 C32 119.4(8) . . ?
O10 C31 C32 116.9(8) . . ?
C31 C32 C34 110.3(8) . . ?
C31 C32 C35 108.8(8) . . ?
C33 C32 C31 107.7(8) . . ?
C33 C32 C34 110.0(10) . . ?
C33 C32 C35 109.7(8) . . ?
C34 C32 C35 110.3(9) . . ?
C32 C33 H33A 109.5 . . ?
C32 C33 H33B 109.5 . . ?
C32 C33 H33C 109.5 . . ?
H33A C33 H33B 109.5 . . ?
H33A C33 H33C 109.5 . . ?
H33B C33 H33C 109.5 . . ?
C32 C34 H34A 109.5 . . ?
C32 C34 H34B 109.5 . . ?
C32 C34 H34C 109.5 . . ?
H34A C34 H34B 109.5 . . ?
H34A C34 H34C 109.5 . . ?
H34B C34 H34C 109.5 . . ?
C32 C35 H35A 108.4 . . ?
C32 C35 H35B 108.4 . . ?
H35A C35 H35B 107.5 . . ?
C36 C35 C32 115.5(8) . . ?
C36 C35 H35A 108.4 . . ?
C36 C35 H35B 108.4 . . ?
C37 C36 C35 119.6(9) . . ?
C37 C36 C41 117.1(11) . . ?
C41 C36 C35 123.1(11) . . ?
C36 C37 H37 118.8 . . ?
C38 C37 C36 122.5(10) . . ?
C38 C37 H37 118.8 . . ?
C37 C38 C01R 118.9(9) . . ?
C39 C38 C01R 122.5(11) . . ?
C39 C38 C37 118.5(11) . . ?
C38 C39 H39 119.8 . . ?
C38 C39 C40 120.4(12) . . ?
C40 C39 H39 119.8 . . ?
C39 C40 H40 119.4 . . ?
C41 C40 C39 121.2(11) . . ?
C41 C40 H40 119.4 . . ?
C36 C41 H41 119.9 . . ?
C40 C41 C36 120.2(12) . . ?
C40 C41 H41 119.9 . . ?
C01R C42 C43 112.1(8) . . ?
C01R C42 C44 108.1(9) . . ?
C012 C42 C01R 109.8(8) . . ?
C012 C42 C43 110.1(8) . . ?
C012 C42 C44 105.7(8) . . ?
C43 C42 C44 110.8(9) . . ?
C42 C43 H43A 109.5 . . ?
C42 C43 H43B 109.5 . . ?
C42 C43 H43C 109.5 . . ?
H43A C43 H43B 109.5 . . ?
H43A C43 H43C 109.5 . . ?
H43B C43 H43C 109.5 . . ?
C42 C44 H44A 109.5 . . ?
C42 C44 H44B 109.5 . . ?
C42 C44 H44C 109.5 . . ?
H44A C44 H44B 109.5 . . ?
H44A C44 H44C 109.5 . . ?
H44B C44 H44C 109.5 . . ?
O15 C45 O16 123.1(7) . . ?
O15 C45 C46 117.8(7) . . ?
O16 C45 C46 119.1(7) . . ?
C45 C46 C48 107.1(7) . . ?
C45 C46 C49 109.1(7) . . ?
C47 C46 C45 110.7(7) . . ?
C47 C46 C48 110.5(7) . . ?
C47 C46 C49 110.8(8) . . ?
C48 C46 C49 108.6(7) . . ?
C46 C47 H47A 109.5 . . ?
C46 C47 H47B 109.5 . . ?
C46 C47 H47C 109.5 . . ?
H47A C47 H47B 109.5 . . ?
H47A C47 H47C 109.5 . . ?
H47B C47 H47C 109.5 . . ?
C46 C48 H48A 109.5 . . ?
C46 C48 H48B 109.5 . . ?
C46 C48 H48C 109.5 . . ?
H48A C48 H48B 109.5 . . ?
H48A C48 H48C 109.5 . . ?
H48B C48 H48C 109.5 . . ?
C46 C49 H49A 108.8 . . ?
C46 C49 H49B 108.8 . . ?
H49A C49 H49B 107.7 . . ?
C50 C49 C46 113.8(7) . . ?
C50 C49 H49A 108.8 . . ?
C50 C49 H49B 108.8 . . ?
C51 C50 C49 122.5(8) . . ?
C51 C50 C55 118.3(8) . . ?
C55 C50 C49 119.2(8) . . ?
C50 C51 H51 119.4 . . ?
C52 C51 C50 121.2(9) . . ?
C52 C51 H51 119.4 . . ?
C51 C52 H52 120.0 . . ?
C51 C52 C53 119.9(9) . . ?
C53 C52 H52 120.0 . . ?
C52 C53 H53 119.7 . . ?
C54 C53 C52 120.7(9) . . ?
C54 C53 H53 119.7 . . ?
C53 C54 C01K 122.9(8) . . ?
C53 C54 C55 118.2(8) . . ?
C55 C54 C01K 118.9(8) . . ?
C50 C55 H55 119.2 . . ?
C54 C55 C50 121.6(8) . . ?
C54 C55 H55 119.2 . . ?
C01K C56 C58 109.7(7) . . ?
C57 C56 C01K 111.3(8) . . ?
C57 C56 C58 109.5(8) . . ?
C59 C56 C01K 109.7(7) . . ?
C59 C56 C57 109.3(8) . . ?
C59 C56 C58 107.3(7) . . ?
C56 C57 H57A 109.5 . . ?
C56 C57 H57B 109.5 . . ?
C56 C57 H57C 109.5 . . ?
H57A C57 H57B 109.5 . . ?
H57A C57 H57C 109.5 . . ?
H57B C57 H57C 109.5 . . ?
C56 C58 H58A 109.5 . . ?
C56 C58 H58B 109.5 . . ?
C56 C58 H58C 109.5 . . ?
H58A C58 H58B 109.5 . . ?
H58A C58 H58C 109.5 . . ?
H58B C58 H58C 109.5 . . ?
O13 C59 C56 117.6(8) . . ?
O14 C59 O13 122.0(8) . . ?
O14 C59 C56 120.3(8) . . ?
C28 C60 H60A 109.5 . . ?
C28 C60 H60B 109.5 . . ?
C28 C60 H60C 109.5 . . ?
H60A C60 H60B 109.5 . . ?
H60A C60 H60C 109.5 . . ?
H60B C60 H60C 109.5 . . ?
O5 C61 C18 116.2(8) . . ?
O6 C61 O5 122.4(8) . . ?
O6 C61 C18 121.4(8) . . ?

loop_
_geom_bond_atom_site_label_1
_geom_bond_atom_site_label_2
_geom_bond_distance
_geom_bond_site_symmetry_2
_geom_bond_publ_flag
Ru1 Ru1 2.2859(14) 2_756 ?
Ru1 O1 2.042(6) 2_756 ?
Ru1 O2 2.035(6) . ?
Ru1 O3 2.032(6) 2_756 ?
Ru1 O4 2.014(6) . ?
Ru1 N1 2.234(7) . ?
Ru2 Ru3 2.2871(10) . ?
Ru2 O5 2.013(6) . ?
Ru2 O7 2.027(6) . ?
Ru2 O9 2.026(6) . ?
Ru2 O11 2.034(6) . ?
Ru2 N3 2.247(8) . ?
Ru3 O6 2.030(6) . ?
Ru3 O8 2.029(6) . ?
Ru3 O10 2.024(6) . ?
Ru3 O12 2.008(6) . ?
Ru3 N4 2.230(8) . ?
Ru4 Ru4 2.2849(14) 2_675 ?
Ru4 O13 2.030(6) . ?
Ru4 O14 2.022(6) 2_675 ?
Ru4 O15 2.021(5) . ?
Ru4 O16 2.026(6) 2_675 ?
Ru4 N6 2.245(8) . ?
O1 Ru1 2.042(6) 2_756 ?
O1 C16 1.282(11) . ?
O2 C16 1.257(11) . ?
O3 Ru1 2.032(6) 2_756 ?
O3 C1 1.261(10) . ?
O4 C1 1.278(11) . ?
O5 C61 1.279(11) . ?
O6 C61 1.274(11) . ?
O7 C30 1.273(11) . ?
O8 C30 1.263(11) . ?
O9 C31 1.263(11) . ?
O10 C31 1.274(11) . ?
O11 C012 1.271(11) . ?
O12 C012 1.277(11) . ?
O13 C59 1.292(10) . ?
O14 Ru4 2.022(6) 2_675 ?
O14 C59 1.256(11) . ?
O15 C45 1.269(10) . ?
O16 Ru4 2.026(6) 2_675 ?
O16 C45 1.274(10) . ?
N1 N2 1.209(11) . ?
N2 N3 1.192(11) . ?
N4 N5 1.180(11) . ?
N5 N6 1.203(11) . ?
C1 C2 1.537(12) . ?
C01K H01A 0.9900 . ?
C01K H01B 0.9900 . ?
C01K C54 1.511(12) . ?
C01K C56 1.539(13) . ?
C01R H01C 0.9900 . ?
C01R H01D 0.9900 . ?
C01R C38 1.514(16) . ?
C01R C42 1.534(14) . ?
C01S H01E 0.9900 . ?
C01S H01F 0.9900 . ?
C01S C18 1.540(13) . ?
C01S C21 1.489(14) . ?
C2 C3 1.526(13) . ?
C2 C4 1.539(13) . ?
C2 C5 1.543(13) . ?
C3 H3A 0.9800 . ?
C3 H3B 0.9800 . ?
C3 H3C 0.9800 . ?
C4 H4A 0.9800 . ?
C4 H4B 0.9800 . ?
C4 H4C 0.9800 . ?
C5 H5A 0.9900 . ?
C5 H5B 0.9900 . ?
C5 C6 1.502(13) . ?
C6 C7 1.403(13) . ?
C6 C11 1.397(14) . ?
C7 H7 0.9500 . ?
C7 C8 1.385(13) . ?
C8 C9 1.395(15) . ?
C8 C12 1.501(14) . ?
C9 H9 0.9500 . ?
C9 C10 1.387(16) . ?
C10 H10 0.9500 . ?
C10 C11 1.382(15) . ?
C11 H11 0.9500 . ?
C012 C42 1.523(13) . ?
C12 H12A 0.9900 . ?
C12 H12B 0.9900 . ?
C12 C13 1.538(14) . ?
C13 C14 1.542(14) . ?
C13 C15 1.524(14) . ?
C13 C16 1.531(13) . ?
C14 H14A 0.9800 . ?
C14 H14B 0.9800 . ?
C14 H14C 0.9800 . ?
C15 H15A 0.9800 . ?
C15 H15B 0.9800 . ?
C15 H15C 0.9800 . ?
C18 C19 1.541(14) . ?
C18 C20 1.524(13) . ?
C18 C61 1.521(12) . ?
C19 H19A 0.9800 . ?
C19 H19B 0.9800 . ?
C19 H19C 0.9800 . ?
C20 H20A 0.9800 . ?
C20 H20B 0.9800 . ?
C20 H20C 0.9800 . ?
C21 C22 1.402(14) . ?
C21 C26 1.401(14) . ?
C22 H22 0.9500 . ?
C22 C23 1.390(15) . ?
C23 H23 0.9500 . ?
C23 C24 1.381(15) . ?
C24 H24 0.9500 . ?
C24 C25 1.393(14) . ?
C25 C26 1.386(14) . ?
C25 C27 1.506(14) . ?
C26 H26 0.9500 . ?
C27 H27A 0.9900 . ?
C27 H27B 0.9900 . ?
C27 C28 1.546(13) . ?
C28 C29 1.548(14) . ?
C28 C30 1.514(13) . ?
C28 C60 1.533(14) . ?
C29 H29A 0.9800 . ?
C29 H29B 0.9800 . ?
C29 H29C 0.9800 . ?
C31 C32 1.531(12) . ?
C32 C33 1.502(15) . ?
C32 C34 1.546(14) . ?
C32 C35 1.568(15) . ?
C33 H33A 0.9800 . ?
C33 H33B 0.9800 . ?
C33 H33C 0.9800 . ?
C34 H34A 0.9800 . ?
C34 H34B 0.9800 . ?
C34 H34C 0.9800 . ?
C35 H35A 0.9900 . ?
C35 H35B 0.9900 . ?
C35 C36 1.485(16) . ?
C36 C37 1.406(15) . ?
C36 C41 1.413(15) . ?
C37 H37 0.9500 . ?
C37 C38 1.391(15) . ?
C38 C39 1.384(15) . ?
C39 H39 0.9500 . ?
C39 C40 1.384(18) . ?
C40 H40 0.9500 . ?
C40 C41 1.380(18) . ?
C41 H41 0.9500 . ?
C42 C43 1.533(14) . ?
C42 C44 1.548(15) . ?
C43 H43A 0.9800 . ?
C43 H43B 0.9800 . ?
C43 H43C 0.9800 . ?
C44 H44A 0.9800 . ?
C44 H44B 0.9800 . ?
C44 H44C 0.9800 . ?
C45 C46 1.529(11) . ?
C46 C47 1.518(13) . ?
C46 C48 1.542(12) . ?
C46 C49 1.547(13) . ?
C47 H47A 0.9800 . ?
C47 H47B 0.9800 . ?
C47 H47C 0.9800 . ?
C48 H48A 0.9800 . ?
C48 H48B 0.9800 . ?
C48 H48C 0.9800 . ?
C49 H49A 0.9900 . ?
C49 H49B 0.9900 . ?
C49 C50 1.514(12) . ?
C50 C51 1.395(13) . ?
C50 C55 1.395(12) . ?
C51 H51 0.9500 . ?
C51 C52 1.367(14) . ?
C52 H52 0.9500 . ?
C52 C53 1.398(13) . ?
C53 H53 0.9500 . ?
C53 C54 1.392(13) . ?
C54 C55 1.395(13) . ?
C55 H55 0.9500 . ?
C56 C57 1.524(13) . ?
C56 C58 1.545(12) . ?
C56 C59 1.519(13) . ?
C57 H57A 0.9800 . ?
C57 H57B 0.9800 . ?
C57 H57C 0.9800 . ?
C58 H58A 0.9800 . ?
C58 H58B 0.9800 . ?
C58 H58C 0.9800 . ?
C60 H60A 0.9800 . ?
C60 H60B 0.9800 . ?
C60 H60C 0.9800 . ?

loop_
_geom_torsion_atom_site_label_1
_geom_torsion_atom_site_label_2
_geom_torsion_atom_site_label_3
_geom_torsion_atom_site_label_4
_geom_torsion
_geom_torsion_site_symmetry_1
_geom_torsion_site_symmetry_2
_geom_torsion_site_symmetry_3
_geom_torsion_site_symmetry_4
_geom_torsion_publ_flag
Ru1 O1 C16 O2 0.6(11) 2_756 . . . ?
Ru1 O1 C16 C13 179.8(6) 2_756 . . . ?
Ru1 O2 C16 O1 0.2(11) . . . . ?
Ru1 O2 C16 C13 -178.9(6) . . . . ?
Ru1 O3 C1 O4 -2.7(11) 2_756 . . . ?
Ru1 O3 C1 C2 179.5(6) 2_756 . . . ?
Ru1 O4 C1 O3 1.7(11) . . . . ?
Ru1 O4 C1 C2 179.5(6) . . . . ?
Ru2 O5 C61 O6 0.0(12) . . . . ?
Ru2 O5 C61 C18 -177.9(6) . . . . ?
Ru2 O7 C30 O8 0.2(11) . . . . ?
Ru2 O7 C30 C28 176.3(6) . . . . ?
Ru2 O9 C31 O10 1.9(12) . . . . ?
Ru2 O9 C31 C32 -177.8(7) . . . . ?
Ru2 O11 C012 O12 0.1(11) . . . . ?
Ru2 O11 C012 C42 177.0(6) . . . . ?
Ru3 O6 C61 O5 -0.2(11) . . . . ?
Ru3 O6 C61 C18 177.6(6) . . . . ?
Ru3 O8 C30 O7 0.6(11) . . . . ?
Ru3 O8 C30 C28 -175.3(6) . . . . ?
Ru3 O10 C31 O9 -0.6(13) . . . . ?
Ru3 O10 C31 C32 179.0(6) . . . . ?
Ru3 O12 C012 O11 -0.5(12) . . . . ?
Ru3 O12 C012 C42 -177.5(6) . . . . ?
Ru4 O13 C59 O14 2.6(10) . . . . ?
Ru4 O13 C59 C56 178.9(5) . . . . ?
Ru4 O14 C59 O13 -2.0(11) 2_675 . . . ?
Ru4 O14 C59 C56 -178.2(6) 2_675 . . . ?
Ru4 O15 C45 O16 -2.3(11) . . . . ?
Ru4 O15 C45 C46 -179.4(5) . . . . ?
Ru4 O16 C45 O15 2.2(11) 2_675 . . . ?
Ru4 O16 C45 C46 179.3(6) 2_675 . . . ?
O3 C1 C2 C3 -175.7(8) . . . . ?
O3 C1 C2 C4 65.1(10) . . . . ?
O3 C1 C2 C5 -52.8(10) . . . . ?
O4 C1 C2 C3 6.4(11) . . . . ?
O4 C1 C2 C4 -112.9(9) . . . . ?
O4 C1 C2 C5 129.2(8) . . . . ?
O9 C31 C32 C33 121.0(10) . . . . ?
O9 C31 C32 C34 1.0(14) . . . . ?
O9 C31 C32 C35 -120.1(10) . . . . ?
O10 C31 C32 C33 -58.6(12) . . . . ?
O10 C31 C32 C34 -178.6(9) . . . . ?
O10 C31 C32 C35 60.2(11) . . . . ?
O11 C012 C42 C01R 121.9(9) . . . . ?
O11 C012 C42 C43 -2.0(12) . . . . ?
O11 C012 C42 C44 -121.7(9) . . . . ?
O12 C012 C42 C01R -61.0(11) . . . . ?
O12 C012 C42 C43 175.1(8) . . . . ?
O12 C012 C42 C44 55.4(11) . . . . ?
O15 C45 C46 C47 -177.0(8) . . . . ?
O15 C45 C46 C48 62.5(10) . . . . ?
O15 C45 C46 C49 -54.8(10) . . . . ?
O16 C45 C46 C47 5.8(11) . . . . ?
O16 C45 C46 C48 -114.7(9) . . . . ?
O16 C45 C46 C49 128.0(8) . . . . ?
C1 C2 C5 C6 -60.3(10) . . . . ?
C01K C54 C55 C50 173.9(8) . . . . ?
C01K C56 C59 O13 55.4(10) . . . . ?
C01K C56 C59 O14 -128.2(8) . . . . ?
C01R C38 C39 C40 176.0(10) . . . . ?
C01S C18 C61 O5 -61.4(11) . . . . ?
C01S C18 C61 O6 120.7(9) . . . . ?
C01S C21 C22 C23 176.8(9) . . . . ?
C01S C21 C26 C25 -175.4(8) . . . . ?
C2 C5 C6 C7 86.8(11) . . . . ?
C2 C5 C6 C11 -91.8(11) . . . . ?
C3 C2 C5 C6 62.0(10) . . . . ?
C4 C2 C5 C6 -175.8(8) . . . . ?
C5 C6 C7 C8 -174.8(8) . . . . ?
C5 C6 C11 C10 178.2(9) . . . . ?
C6 C7 C8 C9 -5.0(14) . . . . ?
C6 C7 C8 C12 173.8(9) . . . . ?
C7 C6 C11 C10 -0.3(15) . . . . ?
C7 C8 C9 C10 2.9(15) . . . . ?
C7 C8 C12 C13 -85.4(11) . . . . ?
C8 C9 C10 C11 0.4(17) . . . . ?
C8 C12 C13 C14 173.9(9) . . . . ?
C8 C12 C13 C15 -62.9(11) . . . . ?
C8 C12 C13 C16 57.8(11) . . . . ?
C9 C8 C12 C13 93.3(11) . . . . ?
C9 C10 C11 C6 -1.7(17) . . . . ?
C11 C6 C7 C8 3.8(14) . . . . ?
C12 C8 C9 C10 -175.9(10) . . . . ?
C12 C13 C16 O1 52.5(11) . . . . ?
C12 C13 C16 O2 -128.3(9) . . . . ?
C14 C13 C16 O1 -65.5(10) . . . . ?
C14 C13 C16 O2 113.7(9) . . . . ?
C15 C13 C16 O1 174.4(8) . . . . ?
C15 C13 C16 O2 -6.4(12) . . . . ?
C18 C01S C21 C22 -85.3(11) . . . . ?
C18 C01S C21 C26 93.2(11) . . . . ?
C19 C18 C61 O5 55.9(11) . . . . ?
C19 C18 C61 O6 -122.0(9) . . . . ?
C20 C18 C61 O5 176.6(8) . . . . ?
C20 C18 C61 O6 -1.2(13) . . . . ?
C21 C01S C18 C19 -169.7(8) . . . . ?
C21 C01S C18 C20 68.0(10) . . . . ?
C21 C01S C18 C61 -54.4(11) . . . . ?
C21 C22 C23 C24 -1.8(15) . . . . ?
C22 C21 C26 C25 3.2(13) . . . . ?
C22 C23 C24 C25 4.1(15) . . . . ?
C23 C24 C25 C26 -2.7(14) . . . . ?
C23 C24 C25 C27 -178.9(9) . . . . ?
C24 C25 C26 C21 -1.1(14) . . . . ?
C24 C25 C27 C28 86.8(11) . . . . ?
C25 C27 C28 C29 -71.0(11) . . . . ?
C25 C27 C28 C30 51.0(11) . . . . ?
C25 C27 C28 C60 166.0(8) . . . . ?
C26 C21 C22 C23 -1.8(14) . . . . ?
C26 C25 C27 C28 -89.4(11) . . . . ?
C27 C25 C26 C21 175.3(8) . . . . ?
C27 C28 C30 O7 63.0(10) . . . . ?
C27 C28 C30 O8 -120.7(9) . . . . ?
C29 C28 C30 O7 -174.7(8) . . . . ?
C29 C28 C30 O8 1.6(12) . . . . ?
C31 C32 C35 C36 55.1(11) . . . . ?
C32 C35 C36 C37 -89.5(12) . . . . ?
C32 C35 C36 C41 87.1(12) . . . . ?
C33 C32 C35 C36 172.7(9) . . . . ?
C34 C32 C35 C36 -66.0(11) . . . . ?
C35 C36 C37 C38 175.6(9) . . . . ?
C35 C36 C41 C40 -176.4(10) . . . . ?
C36 C37 C38 C01R -175.9(9) . . . . ?
C36 C37 C38 C39 1.9(15) . . . . ?
C37 C36 C41 C40 0.3(16) . . . . ?
C37 C38 C39 C40 -1.7(16) . . . . ?
C38 C01R C42 C012 -54.1(11) . . . . ?
C38 C01R C42 C43 68.6(12) . . . . ?
C38 C01R C42 C44 -169.0(9) . . . . ?
C38 C39 C40 C41 0.9(18) . . . . ?
C39 C40 C41 C36 -0.1(18) . . . . ?
C41 C36 C37 C38 -1.2(15) . . . . ?
C42 C01R C38 C37 88.4(12) . . . . ?
C42 C01R C38 C39 -89.2(12) . . . . ?
C45 C46 C49 C50 -58.5(10) . . . . ?
C46 C49 C50 C51 -91.1(10) . . . . ?
C46 C49 C50 C55 89.5(10) . . . . ?
C47 C46 C49 C50 63.6(9) . . . . ?
C48 C46 C49 C50 -174.8(7) . . . . ?
C49 C50 C51 C52 178.7(9) . . . . ?
C49 C50 C55 C54 -177.5(8) . . . . ?
C50 C51 C52 C53 0.9(15) . . . . ?
C51 C50 C55 C54 3.1(13) . . . . ?
C51 C52 C53 C54 -1.1(14) . . . . ?
C52 C53 C54 C01K -174.8(8) . . . . ?
C52 C53 C54 C55 2.1(13) . . . . ?
C53 C54 C55 C50 -3.2(13) . . . . ?
C54 C01K C56 C57 -62.5(10) . . . . ?
C54 C01K C56 C58 176.1(8) . . . . ?
C54 C01K C56 C59 58.5(10) . . . . ?
C55 C50 C51 C52 -1.9(14) . . . . ?
C56 C01K C54 C53 91.3(10) . . . . ?
C56 C01K C54 C55 -85.6(10) . . . . ?
C57 C56 C59 O13 177.7(7) . . . . ?
C57 C56 C59 O14 -6.0(11) . . . . ?
C58 C56 C59 O13 -63.7(10) . . . . ?
C58 C56 C59 O14 112.7(9) . . . . ?
C60 C28 C30 O7 -53.8(10) . . . . ?
C60 C28 C30 O8 122.5(9) . . . . ?
